data_2206897
loop_
_publ_author_name
'John Fawcett'
'Jonathan M Percy'
'St\'ephane Pintat'
'Clive A Smith'
'Emi Uneyama'

_publ_section_title
;(1<i>S</i>*,2<i>S</i>*,4<i>S</i>*)-3,3-Difluoro-2,4-dihydroxy-5,5-dimethylcyclooct-5(<i>Z</i>)-en-1-yl
 <i>N</i>,<i>N</i>-diethylcarbamate
;
_journal_coeditor_code CF6442
_journal_issue 10
_journal_name_full 'Acta Crystallographica Section E'
_journal_page_first o3319
_journal_page_last o3321
_journal_paper_doi 10.1107/S1600536805024839
_journal_volume 61
_journal_year 2005
_chemical_formula_iupac 'C15 H25 F2 N O4'
_chemical_formula_moiety 'C15 H25 F2 N O4'
_chemical_formula_sum 'C15 H25 F2 N O4'
_chemical_formula_weight 321.36
_chemical_name_systematic
;
(1S*,2S*,4S*)-3,3-Difluoro-2,4-dihydroxy-5,5-dimethylcyclooct-5(Z)-en-1-yl
N,N-diethylcarbamate
;
_space_group_IT_number 7
_symmetry_cell_setting monoclinic
_symmetry_space_group_name_Hall 'P -2yac'
_symmetry_space_group_name_H-M 'P 1 n 1'
_atom_sites_solution_hydrogens geom
_atom_sites_solution_primary direct
_atom_sites_solution_secondary difmap
_audit_creation_method SHELXL-97
_cell_angle_alpha 90.00
_cell_angle_beta 90.136(3)
_cell_angle_gamma 90.00
_cell_formula_units_Z 2
_cell_length_a 7.9651(14)
_cell_length_b 6.4632(12)
_cell_length_c 15.445(3)
_cell_measurement_reflns_used 2104
_cell_measurement_temperature 150(2)
_cell_measurement_theta_max 24.67
_cell_measurement_theta_min 2.64
_cell_volume 795.1(3)
_computing_cell_refinement 'SAINT (Bruker, 1999)'
_computing_data_collection 'SMART (Bruker, 1997)'
_computing_data_reduction SAINT
_computing_molecular_graphics 'SHELXTL (Sheldrick, 2000)'
_computing_publication_material SHELXTL
_computing_structure_refinement 'SHELXL97 (Sheldrick, 1997)'
_computing_structure_solution 'SHELXS97 (Sheldrick, 1997)'
_diffrn_ambient_temperature 150(2)
_diffrn_measured_fraction_theta_full 0.999
_diffrn_measured_fraction_theta_max 0.999
_diffrn_measurement_device_type 'Bruker APEX CCD area-detector'
_diffrn_measurement_method '\f and \w'
_diffrn_radiation_monochromator graphite
_diffrn_radiation_source 'fine-focus sealed tube'
_diffrn_radiation_type MoK\a
_diffrn_radiation_wavelength 0.71073
_diffrn_reflns_av_R_equivalents 0.0411
_diffrn_reflns_av_sigmaI/netI 0.0380
_diffrn_reflns_limit_h_max 9
_diffrn_reflns_limit_h_min -9
_diffrn_reflns_limit_k_max 7
_diffrn_reflns_limit_k_min -7
_diffrn_reflns_limit_l_max 18
_diffrn_reflns_limit_l_min -18
_diffrn_reflns_number 5283
_diffrn_reflns_theta_full 24.99
_diffrn_reflns_theta_max 24.99
_diffrn_reflns_theta_min 2.64
_diffrn_standards_number 0
_exptl_absorpt_coefficient_mu 0.111
_exptl_absorpt_correction_type none
_exptl_crystal_colour colourless
_exptl_crystal_density_diffrn 1.342
_exptl_crystal_density_method 'not measured'
_exptl_crystal_description block
_exptl_crystal_F_000 344
_exptl_crystal_size_max 0.24
_exptl_crystal_size_mid 0.18
_exptl_crystal_size_min 0.12
_refine_diff_density_max 0.369
_refine_diff_density_min -0.450
_refine_ls_abs_structure_details none
_refine_ls_extinction_method none
_refine_ls_goodness_of_fit_ref 1.130
_refine_ls_hydrogen_treatment constr
_refine_ls_matrix_type full
_refine_ls_number_parameters 203
_refine_ls_number_reflns 1403
_refine_ls_number_restraints 2
_refine_ls_restrained_S_all 1.129
_refine_ls_R_factor_all 0.0841
_refine_ls_R_factor_gt 0.0817
_refine_ls_shift/su_max 0.003
_refine_ls_shift/su_mean 0.001
_refine_ls_structure_factor_coef Fsqd
_refine_ls_weighting_details 'calc w = 1/[\s^2^(Fo^2^)+(0.1065P)^2^+3.2641P] where P = (Fo^2^+2Fc^2^)/3'
_refine_ls_weighting_scheme calc
_refine_ls_wR_factor_gt 0.2291
_refine_ls_wR_factor_ref 0.2304
_reflns_number_gt 1332
_reflns_number_total 1403
_reflns_threshold_expression I>2\s(I)
_cod_data_source_file cf6442.cif
_cod_data_source_block 1
_cod_depositor_comments
;
The following automatic conversions were performed:
'_symmetry_cell_setting' value 'Monoclinic' changed to 'monoclinic'
according to '/home/saulius/struct/CIF-dictionaries/cif_core.dic'
dictionary named 'cif_core.dic' version 2.4.1 from 2010-06-29.

Automatic conversion script
Id: cif_fix_enum 1527 2010-12-29 10:47:43Z saulius 

The following automatic conversions were performed:

'_symmetry_cell_setting' value 'Monoclinic' changed to 'monoclinic'
according to /home/saulius/struct/CIF-dictionaries/cif_core.dic
dictionary named 'cif_core.dic' version 2.4.1 from 2010-06-29.

Automatic conversion script
Id: cif_fix_values 1715 2011-07-08 13:25:40Z adriana 
;
_cod_original_cell_volume 795.1(2)
_cod_original_sg_symbol_H-M 'P n'
_cod_database_code 2206897
_cod_database_fobs_code 2206897

loop_
_symmetry_equiv_pos_as_xyz
'x, y, z'
'x+1/2, -y, z+1/2'

loop_
_atom_site_label
_atom_site_fract_x
_atom_site_fract_y
_atom_site_fract_z
_atom_site_U_iso_or_equiv
_atom_site_adp_type
_atom_site_calc_flag
_atom_site_refinement_flags
_atom_site_occupancy
_atom_site_type_symbol
F1 0.6752(7) 0.0571(9) 0.2519(4) 0.0344(14) Uani d . 1 F
F2 0.6142(6) 0.1799(8) 0.1254(4) 0.0293(12) Uani d . 1 F
O1 0.7967(8) 0.4476(10) 0.2290(4) 0.0285(15) Uani d . 1 O
H1 0.7144 0.4897 0.1998 0.043 Uiso calc R 1 H
O2 0.6712(8) -0.2340(10) 0.1225(4) 0.0291(15) Uani d . 1 O
H2 0.7050 -0.3474 0.1024 0.044 Uiso calc R 1 H
O3 0.8718(8) 0.0997(9) 0.0008(4) 0.0249(14) Uani d . 1 O
O4 0.6287(8) -0.0565(9) -0.0385(4) 0.0253(14) Uani d . 1 O
N1 0.6973(9) 0.2608(11) -0.0879(5) 0.0228(16) Uani d . 1 N
C1 0.8721(11) 0.2781(14) 0.1864(6) 0.0243(19) Uani d . 1 C
H1A 0.9126 0.3248 0.1284 0.029 Uiso calc R 1 H
C2 0.7432(12) 0.1048(15) 0.1735(6) 0.026(2) Uani d . 1 C
C3 0.8118(11) -0.0981(14) 0.1351(6) 0.025(2) Uani d . 1 C
H3 0.8849 -0.1626 0.1805 0.030 Uiso calc R 1 H
C4 0.9179(11) -0.0828(13) 0.0516(6) 0.0227(19) Uani d . 1 C
H4 0.8865 -0.2054 0.0155 0.027 Uiso calc R 1 H
C5 1.1090(11) -0.0844(14) 0.0577(6) 0.0218(19) Uani d . 1 C
C5' 1.1659(12) -0.2867(15) 0.1012(7) 0.033(2) Uani d . 1 C
H5'1 1.1501 -0.2759 0.1640 0.050 Uiso calc R 1 H
H5'2 1.2848 -0.3109 0.0887 0.050 Uiso calc R 1 H
H5'3 1.0990 -0.4022 0.0788 0.050 Uiso calc R 1 H
C5" 1.1791(12) -0.0842(16) -0.0346(7) 0.032(2) Uani d . 1 C
H5"1 1.1315 -0.2007 -0.0670 0.047 Uiso calc R 1 H
H5"2 1.3016 -0.0975 -0.0324 0.047 Uiso calc R 1 H
H5"3 1.1490 0.0458 -0.0634 0.047 Uiso calc R 1 H
C6 1.1867(11) 0.1057(15) 0.1063(7) 0.029(2) Uani d . 1 C
H6A 1.3097 0.1034 0.0973 0.034 Uiso calc R 1 H
H6B 1.1433 0.2334 0.0788 0.034 Uiso calc R 1 H
C7 1.1546(12) 0.1196(14) 0.2009(6) 0.026(2) Uani d . 1 C
H7 1.2371 0.0628 0.2386 0.032 Uiso calc R 1 H
C8 1.0180(12) 0.2062(14) 0.2379(6) 0.029(2) Uani d . 1 C
H8 1.0155 0.2214 0.2991 0.035 Uiso calc R 1 H
C9 0.7223(11) 0.0905(15) -0.0430(5) 0.0227(19) Uani d . 1 C
C10 0.5307(11) 0.2911(17) -0.1285(6) 0.028(2) Uani d . 1 C
H10C 0.4777 0.1548 -0.1391 0.034 Uiso calc R 1 H
H10D 0.5444 0.3612 -0.1850 0.034 Uiso calc R 1 H
C10' 0.8155(11) 0.4301(14) -0.0983(6) 0.024(2) Uani d . 1 C
H10A 0.8889 0.4363 -0.0465 0.029 Uiso calc R 1 H
H10B 0.7523 0.5617 -0.1014 0.029 Uiso calc R 1 H
C11 0.4178(12) 0.4201(16) -0.0708(6) 0.030(2) Uani d . 1 C
H11D 0.4013 0.3486 -0.0156 0.045 Uiso calc R 1 H
H11E 0.3090 0.4402 -0.0994 0.045 Uiso calc R 1 H
H11F 0.4703 0.5550 -0.0603 0.045 Uiso calc R 1 H
C11' 0.9211(13) 0.411(2) -0.1756(8) 0.041(3) Uani d . 1 C
H11A 0.9914 0.2876 -0.1708 0.061 Uiso calc R 1 H
H11B 0.9927 0.5341 -0.1807 0.061 Uiso calc R 1 H
H11C 0.8495 0.4002 -0.2271 0.061 Uiso calc R 1 H

loop_
_atom_site_aniso_label
_atom_site_aniso_U_11
_atom_site_aniso_U_22
_atom_site_aniso_U_33
_atom_site_aniso_U_12
_atom_site_aniso_U_13
_atom_site_aniso_U_23
F1 0.044(3) 0.033(3) 0.027(3) -0.008(3) 0.013(2) 0.000(2)
F2 0.018(2) 0.031(3) 0.039(3) 0.006(2) -0.001(2) -0.002(3)
O1 0.033(4) 0.024(3) 0.029(3) 0.010(3) -0.002(3) -0.006(3)
O2 0.026(3) 0.021(3) 0.040(4) -0.010(3) 0.008(3) -0.007(3)
O3 0.022(3) 0.017(3) 0.036(3) 0.002(3) -0.007(3) 0.001(3)
O4 0.026(3) 0.021(3) 0.030(3) -0.002(3) -0.003(3) 0.001(3)
N1 0.030(4) 0.015(4) 0.024(4) 0.006(3) -0.005(3) -0.003(3)
C1 0.033(5) 0.022(4) 0.018(4) -0.004(4) 0.006(4) -0.006(4)
C2 0.028(5) 0.019(5) 0.030(5) 0.005(4) -0.001(4) 0.005(4)
C3 0.025(5) 0.022(5) 0.029(5) 0.000(4) -0.007(4) -0.001(4)
C4 0.024(4) 0.015(4) 0.029(5) 0.000(3) -0.004(4) 0.003(4)
C5 0.021(4) 0.021(4) 0.023(4) 0.002(4) 0.001(4) 0.006(4)
C5' 0.032(5) 0.026(5) 0.042(6) 0.006(4) -0.007(4) 0.013(4)
C5" 0.025(5) 0.033(5) 0.036(5) 0.000(4) 0.005(4) -0.001(4)
C6 0.014(4) 0.029(5) 0.044(6) -0.002(4) 0.005(4) -0.002(4)
C7 0.037(5) 0.021(4) 0.021(5) 0.001(4) -0.009(4) 0.003(4)
C8 0.037(5) 0.021(5) 0.028(5) -0.007(4) -0.006(4) -0.002(4)
C9 0.025(4) 0.032(5) 0.011(4) -0.004(4) -0.007(3) -0.004(4)
C10 0.021(4) 0.040(6) 0.024(4) -0.002(4) -0.001(4) -0.006(4)
C10' 0.024(5) 0.023(5) 0.027(5) 0.008(4) -0.005(4) 0.002(4)
C11 0.025(5) 0.033(5) 0.032(5) 0.006(4) 0.008(4) 0.009(4)
C11' 0.023(5) 0.051(7) 0.047(6) -0.007(5) 0.010(5) -0.009(5)

loop_
_atom_type_symbol
_atom_type_description
_atom_type_scat_dispersion_real
_atom_type_scat_dispersion_imag
_atom_type_scat_source
C C 0.0033 0.0000 'International Tables Vol C Tables 4.2.6.8 and 6.1.1.4'
H H 0.0000 0.0000 'International Tables Vol C Tables 4.2.6.8 and 6.1.1.4'
N N 0.0061 0.0000 'International Tables Vol C Tables 4.2.6.8 and 6.1.1.4'
O O 0.0106 0.0000 'International Tables Vol C Tables 4.2.6.8 and 6.1.1.4'
F F 0.0171 0.0000 'International Tables Vol C Tables 4.2.6.8 and 6.1.1.4'

loop_
_geom_angle_atom_site_label_1
_geom_angle_atom_site_label_2
_geom_angle_atom_site_label_3
_geom_angle
C1 O1 H1 109.5
C3 O2 H2 109.5
C9 O3 C4 116.6(7)
C9 N1 C10' 126.2(7)
C9 N1 C10 117.9(8)
C10' N1 C10 115.7(7)
O1 C1 C8 109.1(7)
O1 C1 C2 110.0(7)
C8 C1 C2 111.4(8)
O1 C1 H1A 108.8
C8 C1 H1A 108.8
C2 C1 H1A 108.8
F2 C2 F1 105.4(7)
F2 C2 C1 108.4(7)
F1 C2 C1 108.5(7)
F2 C2 C3 111.3(7)
F1 C2 C3 106.9(7)
C1 C2 C3 115.7(7)
O2 C3 C2 107.2(7)
O2 C3 C4 110.6(7)
C2 C3 C4 117.5(8)
O2 C3 H3 107.0
C2 C3 H3 107.0
C4 C3 H3 107.0
O3 C4 C5 106.7(7)
O3 C4 C3 111.2(7)
C5 C4 C3 119.7(7)
O3 C4 H4 106.1
C5 C4 H4 106.1
C3 C4 H4 106.1
C4 C5 C5" 107.9(7)
C4 C5 C5' 109.0(7)
C5" C5 C5' 107.4(8)
C4 C5 C6 114.7(7)
C5" C5 C6 107.5(7)
C5' C5 C6 110.0(8)
C5 C5' H5'1 109.5
C5 C5' H5'2 109.5
H5'1 C5' H5'2 109.5
C5 C5' H5'3 109.5
H5'1 C5' H5'3 109.5
H5'2 C5' H5'3 109.5
C5 C5" H5"1 109.5
C5 C5" H5"2 109.5
H5"1 C5" H5"2 109.5
C5 C5" H5"3 109.5
H5"1 C5" H5"3 109.5
H5"2 C5" H5"3 109.5
C7 C6 C5 116.7(8)
C7 C6 H6A 108.1
C5 C6 H6A 108.1
C7 C6 H6B 108.1
C5 C6 H6B 108.1
H6A C6 H6B 107.3
C8 C7 C6 125.5(8)
C8 C7 H7 117.2
C6 C7 H7 117.2
C7 C8 C1 122.3(8)
C7 C8 H8 118.9
C1 C8 H8 118.9
O4 C9 N1 126.5(8)
O4 C9 O3 122.7(8)
N1 C9 O3 110.7(8)
N1 C10 C11 110.8(8)
N1 C10 H10C 109.5
C11 C10 H10C 109.5
N1 C10 H10D 109.5
C11 C10 H10D 109.5
H10C C10 H10D 108.1
N1 C10' C11' 113.6(8)
N1 C10' H10A 108.8
C11' C10' H10A 108.8
N1 C10' H10B 108.8
C11' C10' H10B 108.8
H10A C10' H10B 107.7
C10 C11 H11D 109.5
C10 C11 H11E 109.5
H11D C11 H11E 109.5
C10 C11 H11F 109.5
H11D C11 H11F 109.5
H11E C11 H11F 109.5
C10' C11' H11A 109.5
C10' C11' H11B 109.5
H11A C11' H11B 109.5
C10' C11' H11C 109.5
H11A C11' H11C 109.5
H11B C11' H11C 109.5

loop_
_geom_bond_atom_site_label_1
_geom_bond_atom_site_label_2
_geom_bond_distance
F1 C2 1.363(11)
F2 C2 1.356(11)
O1 C1 1.412(10)
O1 H1 0.840
O2 C3 1.437(11)
O2 H2 0.840
O3 C9 1.369(11)
O3 C4 1.463(10)
O4 C9 1.210(11)
N1 C9 1.315(12)
N1 C10' 1.453(12)
N1 C10 1.480(11)
C1 C8 1.482(13)
C1 C2 1.533(13)
C1 H1A 1.000
C2 C3 1.540(12)
C3 C4 1.548(13)
C3 H3 1.000
C4 C5 1.524(12)
C4 H4 1.000
C5 C5" 1.532(13)
C5 C5' 1.538(12)
C5 C6 1.567(13)
C5' H5'1 0.980
C5' H5'2 0.980
C5' H5'3 0.980
C5" H5"1 0.980
C5" H5"2 0.980
C5" H5"3 0.980
C6 C7 1.487(13)
C6 H6A 0.990
C6 H6B 0.990
C7 C8 1.351(14)
C7 H7 0.950
C8 H8 0.950
C10 C11 1.517(13)
C10 H10C 0.990
C10 H10D 0.990
C10' C11' 1.468(14)
C10' H10A 0.990
C10' H10B 0.990
C11 H11D 0.980
C11 H11E 0.980
C11 H11F 0.980
C11' H11A 0.980
C11' H11B 0.980
C11' H11C 0.980

loop_
_geom_hbond_atom_site_label_D
_geom_hbond_atom_site_label_H
_geom_hbond_atom_site_label_A
_geom_hbond_site_symmetry_A
_geom_hbond_distance_DH
_geom_hbond_distance_HA
_geom_hbond_distance_DA
_geom_hbond_angle_DHA
O1 H1 O2 1_565 0.84 2.18 2.816(10) 133

loop_
_geom_torsion_atom_site_label_1
_geom_torsion_atom_site_label_2
_geom_torsion_atom_site_label_3
_geom_torsion_atom_site_label_4
_geom_torsion
O1 C1 C2 F2 59.4(9)
C8 C1 C2 F2 -179.4(7)
O1 C1 C2 F1 -54.5(9)
C8 C1 C2 F1 66.6(9)
O1 C1 C2 C3 -174.7(7)
C8 C1 C2 C3 -53.6(10)
F2 C2 C3 O2 -51.6(9)
F1 C2 C3 O2 63.0(9)
C1 C2 C3 O2 -176.0(7)
F2 C2 C3 C4 73.6(10)
F1 C2 C3 C4 -171.7(7)
C1 C2 C3 C4 -50.8(11)
C9 O3 C4 C5 153.8(7)
C9 O3 C4 C3 -74.1(9)
O2 C3 C4 O3 96.4(8)
C2 C3 C4 O3 -27.1(11)
O2 C3 C4 C5 -138.4(8)
C2 C3 C4 C5 98.1(10)
O3 C4 C5 C5" -57.0(9)
C3 C4 C5 C5" 175.8(8)
O3 C4 C5 C5' -173.4(7)
C3 C4 C5 C5' 59.3(11)
O3 C4 C5 C6 62.8(9)
C3 C4 C5 C6 -64.5(11)
C4 C5 C6 C7 68.2(10)
C5" C5 C6 C7 -171.7(8)
C5' C5 C6 C7 -55.0(10)
C5 C6 C7 C8 -86.0(12)
C6 C7 C8 C1 7.2(15)
O1 C1 C8 C7 -149.3(9)
C2 C1 C8 C7 89.1(10)
C10' N1 C9 O4 -175.1(9)
C10 N1 C9 O4 8.3(13)
C10' N1 C9 O3 5.7(12)
C10 N1 C9 O3 -170.9(7)
C4 O3 C9 O4 2.5(12)
C4 O3 C9 N1 -178.3(7)
C9 N1 C10 C11 95.1(10)
C10' N1 C10 C11 -81.9(10)
C9 N1 C10' C11' 92.9(11)
C10 N1 C10' C11' -90.4(10)
